data_7228477
loop_
_publ_author_name
'Puttreddy, Rakesh'
'Beyeh, Ngong Kodiah'
'Ras, Robin H.A.'
'Trant, John'
'Rissanen, Kari'

_publ_section_title
;
 Endo-/Exo- and Halogen Bonded Complexes of Conformationally Rigid
 Cethyl-2-bromoresorcinarene and aromatic N-oxides
;
_journal_name_full CrystEngComm
_journal_paper_doi 10.1039/C7CE00975E
_journal_year 2017
_chemical_formula_moiety 'C36 H36 Br4 O8, 2(C6 H7 N O), C3 H6 O'
_chemical_formula_sum 'C51 H56 Br4 N2 O11'
_chemical_formula_weight 1192.61
_chemical_name_systematic
;
 ?
;
_space_group_crystal_system triclinic
_space_group_IT_number 2
_space_group_name_Hall '-P 1'
_space_group_name_H-M_alt 'P -1'
_symmetry_space_group_name_Hall '-P 1'
_symmetry_space_group_name_H-M 'P -1'
_atom_sites_solution_hydrogens mixed
_atom_sites_solution_primary iterative
_audit_creation_date 2017-05-09
_audit_creation_method
;
Olex2 1.2
(compiled 2016.08.25 svn.r3337 for OlexSys, GUI svn.r5103)
;
_audit_update_record
;
2017-05-22 deposited with the CCDC.
2017-06-15 downloaded from the CCDC.
;
_cell_angle_alpha 90.848(2)
_cell_angle_beta 115.869(4)
_cell_angle_gamma 90.012(3)
_cell_formula_units_Z 2
_cell_length_a 13.8485(6)
_cell_length_b 13.9210(4)
_cell_length_c 14.3337(4)
_cell_measurement_reflns_used 9561
_cell_measurement_temperature 120.00(10)
_cell_measurement_theta_max 73.2450
_cell_measurement_theta_min 3.3870
_cell_volume 2486.08(17)
_computing_cell_refinement
;
CrysAlisPro, Agilent Technologies,
Version 1.171.37.35 (release 13-08-2014 CrysAlis171 .NET)
(compiled Aug 13 2014,18:06:01)
;
_computing_data_collection
;
CrysAlisPro, Agilent Technologies,
Version 1.171.37.35 (release 13-08-2014 CrysAlis171 .NET)
(compiled Aug 13 2014,18:06:01)
;
_computing_data_reduction
;
CrysAlisPro, Agilent Technologies,
Version 1.171.37.35 (release 13-08-2014 CrysAlis171 .NET)
(compiled Aug 13 2014,18:06:01)
;
_computing_molecular_graphics 'Olex2 (Dolomanov et al., 2009)'
_computing_publication_material 'Olex2 (Dolomanov et al., 2009)'
_computing_structure_refinement 'ShelXL (Sheldrick, 2015)'
_computing_structure_solution
;
Superflip (Palatinus & Chapuis, 2007;Palatinus & van der Lee, 2008;
Palatinus et al., 2012)
;
_diffrn_ambient_environment N~2~
_diffrn_ambient_temperature 120.00(10)
_diffrn_detector 'CCD plate'
_diffrn_detector_area_resol_mean 5.1977
_diffrn_detector_type Atlas
_diffrn_measured_fraction_theta_full 0.992
_diffrn_measured_fraction_theta_max 0.992
_diffrn_measurement_details
;
#__ type_ start__ end____ width___ exp.time_
  1 omega  -45.00  -19.00   1.0000    3.0000
omega____ theta____ kappa____ phi______ frames
    -      -41.3676   37.0000  -60.0000 26

#__ type_ start__ end____ width___ exp.time_
  2 omega   -8.00   25.00   1.0000    3.0000
omega____ theta____ kappa____ phi______ frames
    -      -41.3676   37.0000  -60.0000 33

#__ type_ start__ end____ width___ exp.time_
  3 omega  -44.00   26.00   1.0000    3.0000
omega____ theta____ kappa____ phi______ frames
    -      -41.3676   37.0000 -180.0000 70

#__ type_ start__ end____ width___ exp.time_
  4 omega  -95.00  -13.00   1.0000    3.0000
omega____ theta____ kappa____ phi______ frames
    -      -41.3676  125.0000 -120.0000 82

#__ type_ start__ end____ width___ exp.time_
  5 omega   61.00   98.00   1.0000   10.0000
omega____ theta____ kappa____ phi______ frames
    -      105.6154  -45.0000  120.0000 37

#__ type_ start__ end____ width___ exp.time_
  6 omega   32.00  109.00   1.0000   10.0000
omega____ theta____ kappa____ phi______ frames
    -      105.6154  -94.0000   90.0000 77

#__ type_ start__ end____ width___ exp.time_
  7 omega   40.00   89.00   1.0000   10.0000
omega____ theta____ kappa____ phi______ frames
    -      105.6154  -30.0000  -90.0000 49

#__ type_ start__ end____ width___ exp.time_
  8 omega   89.00  147.00   1.0000   10.0000
omega____ theta____ kappa____ phi______ frames
    -      105.6154   45.0000 -180.0000 58

#__ type_ start__ end____ width___ exp.time_
  9 omega   85.00  163.00   1.0000   10.0000
omega____ theta____ kappa____ phi______ frames
    -      105.6154   77.0000 -150.0000 78

#__ type_ start__ end____ width___ exp.time_
 10 omega  104.00  175.00   1.0000   10.0000
omega____ theta____ kappa____ phi______ frames
    -      105.6154  125.0000  150.0000 71

#__ type_ start__ end____ width___ exp.time_
 11 omega  -47.00    5.00   1.0000    3.0000
omega____ theta____ kappa____ phi______ frames
    -      -41.6176   37.0000  120.0000 52

#__ type_ start__ end____ width___ exp.time_
 12 omega  -45.00   24.00   1.0000    3.0000
omega____ theta____ kappa____ phi______ frames
    -      -41.6176   37.0000   60.0000 69

#__ type_ start__ end____ width___ exp.time_
 13 omega   33.00   83.00   1.0000   10.0000
omega____ theta____ kappa____ phi______ frames
    -      105.6154  -45.0000   90.0000 50

#__ type_ start__ end____ width___ exp.time_
 14 omega   26.00  107.00   1.0000   10.0000
omega____ theta____ kappa____ phi______ frames
    -      105.6154  -94.0000  -30.0000 81

#__ type_ start__ end____ width___ exp.time_
 15 omega   36.00   62.00   1.0000   10.0000
omega____ theta____ kappa____ phi______ frames
    -      105.6154 -125.0000 -120.0000 26

#__ type_ start__ end____ width___ exp.time_
 16 omega   71.00  118.00   1.0000   10.0000
omega____ theta____ kappa____ phi______ frames
    -      105.6154 -125.0000 -120.0000 47

#__ type_ start__ end____ width___ exp.time_
 17 omega   95.00  177.00   1.0000   10.0000
omega____ theta____ kappa____ phi______ frames
    -      105.6154  125.0000   30.0000 82

#__ type_ start__ end____ width___ exp.time_
 18 omega   80.00  146.00   1.0000   10.0000
omega____ theta____ kappa____ phi______ frames
    -      105.6154   77.0000   90.0000 66

#__ type_ start__ end____ width___ exp.time_
 19 omega   13.00   99.00   1.0000    3.0000
omega____ theta____ kappa____ phi______ frames
    -       41.6176   57.0000  150.0000 86
;
_diffrn_measurement_device 'four-circle diffractometer'
_diffrn_measurement_device_type 'SuperNova, Dual, Cu at zero, Atlas'
_diffrn_measurement_method '\w scans'
_diffrn_orient_matrix_UB_11 -0.0048314000
_diffrn_orient_matrix_UB_12 -0.0906534000
_diffrn_orient_matrix_UB_13 -0.0648989000
_diffrn_orient_matrix_UB_21 0.1144811000
_diffrn_orient_matrix_UB_22 0.0213226000
_diffrn_orient_matrix_UB_23 0.0132289000
_diffrn_orient_matrix_UB_31 0.0464409000
_diffrn_orient_matrix_UB_32 -0.0598101000
_diffrn_orient_matrix_UB_33 0.0994228000
_diffrn_radiation_monochromator mirror
_diffrn_radiation_probe x-ray
_diffrn_radiation_type CuK\a
_diffrn_radiation_wavelength 1.54184
_diffrn_reflns_av_R_equivalents 0.0351
_diffrn_reflns_av_unetI/netI 0.0476
_diffrn_reflns_Laue_measured_fraction_full 0.992
_diffrn_reflns_Laue_measured_fraction_max 0.992
_diffrn_reflns_limit_h_max 16
_diffrn_reflns_limit_h_min -16
_diffrn_reflns_limit_k_max 12
_diffrn_reflns_limit_k_min -16
_diffrn_reflns_limit_l_max 17
_diffrn_reflns_limit_l_min -16
_diffrn_reflns_number 16207
_diffrn_reflns_point_group_measured_fraction_full 0.992
_diffrn_reflns_point_group_measured_fraction_max 0.992
_diffrn_reflns_theta_full 66.749
_diffrn_reflns_theta_max 66.749
_diffrn_reflns_theta_min 3.427
_diffrn_source 'sealed X-ray tube'
_diffrn_source_type 'SuperNova (Cu) X-ray Source'
_exptl_absorpt_coefficient_mu 4.466
_exptl_absorpt_correction_T_max 0.744
_exptl_absorpt_correction_T_min 0.547
_exptl_absorpt_correction_type gaussian
_exptl_absorpt_process_details
;
CrysAlisPro, Agilent Technologies,
Version 1.171.37.35 (release 13-08-2014 CrysAlis171 .NET)
(compiled Aug 13 2014,18:06:01)
Numerical absorption correction based on gaussian integration over
            a multifaceted crystal model
Empirical absorption correction using spherical harmonics,
 implemented in SCALE3 ABSPACK scaling algorithm.
;
_exptl_crystal_density_diffrn 1.593
_exptl_crystal_F_000 1208
_exptl_crystal_size_max 0.1148
_exptl_crystal_size_mid 0.0906
_exptl_crystal_size_min 0.0545
_refine_diff_density_max 0.802
_refine_diff_density_min -0.568
_refine_diff_density_rms 0.085
_refine_ls_extinction_method none
_refine_ls_goodness_of_fit_ref 1.089
_refine_ls_hydrogen_treatment mixed
_refine_ls_matrix_type full
_refine_ls_number_parameters 641
_refine_ls_number_reflns 8742
_refine_ls_number_restraints 8
_refine_ls_restrained_S_all 1.089
_refine_ls_R_factor_all 0.0438
_refine_ls_R_factor_gt 0.0381
_refine_ls_shift/su_max 0.003
_refine_ls_shift/su_mean 0.000
_refine_ls_structure_factor_coef Fsqd
_refine_ls_weighting_details 'w=1/[\s^2^(Fo^2^)+(0.0326P)^2^+3.1574P] where P=(Fo^2^+2Fc^2^)/3'
_refine_ls_weighting_scheme calc
_refine_ls_wR_factor_gt 0.0931
_refine_ls_wR_factor_ref 0.0966
_reflns_Friedel_coverage 0.000
_reflns_number_gt 7754
_reflns_number_total 8742
_reflns_threshold_expression 'I > 2\s(I)'
_cod_data_source_file c7ce00975e2.cif
_cod_data_source_block 2_BrC2
_cod_original_cell_volume 2486.07(17)
_cod_database_code 7228477
_chemical_oxdiff_formula 'C5 H5 N1 O3 Br1'
_shelx_space_group_comment
;
The symmetry employed for this shelxl refinement is uniquely defined
by the following loop, which should always be used as a source of
symmetry information in preference to the above space-group names.
They are only intended as comments.
;
_reflns_odcompleteness_completeness 99.13
_reflns_odcompleteness_iscentric 1
_reflns_odcompleteness_theta 66.97
_olex2_refinement_description
;
1. Fixed Uiso
 At 1.2 times of:
  All C(H) groups, All C(H,H) groups
 At 1.5 times of:
  All C(H,H,H) groups
2. Restrained distances
 O7-H7
 0.85 with sigma of 0.02
 H5-O5
 0.85 with sigma of 0.02
 H3-O3
 0.85 with sigma of 0.02
 O1-H1
 0.85 with sigma of 0.02
 O6-H6
 0.85 with sigma of 0.02
 O4-H4
 0.85 with sigma of 0.02
 H2-O2
 0.85 with sigma of 0.02
 H8-O8
 0.85 with sigma of 0.02
3.a Riding coordinates:
 O8(H8), O4(H4), O6(H6), O2(H2)
3.b Ternary CH refined with riding coordinates:
 C7(H7A), C25(H25), C34(H34), C16(H16)
3.c Secondary CH2 refined with riding coordinates:
 C17(H17A,H17B), C8(H8A,H8B), C35(H35A,H35B), C26(H26A,H26B)
3.d Aromatic/amide H refined with riding coordinates:
 C15(H15), C33(H33), C24(H24), C42(H42), C46(H46), C40(H40), C49(H49), C6(H6A),
  C43(H43), C48(H48), C41(H41), C47(H47)
3.e Idealised Me refined as rotating group:
 C9(H9A,H9B,H9C), C27(H27A,H27B,H27C), C18(H18A,H18B,H18C), C36(H36A,H36B,
 H36C), C39(H39A,H39B,H39C), C51(H51A,H51B,H51C), C37(H37A,H37B,H37C), C45(H45A,
 H45B,H45C)
;
_shelx_shelxl_version_number 2014/7
_olex2_submission_special_instructions 'No special instructions were received'

loop_
_space_group_symop_operation_xyz
'x, y, z'
'-x, -y, -z'

loop_
_atom_site_label
_atom_site_type_symbol
_atom_site_fract_x
_atom_site_fract_y
_atom_site_fract_z
_atom_site_U_iso_or_equiv
_atom_site_adp_type
_atom_site_occupancy
_atom_site_site_symmetry_order
_atom_site_calc_flag
_atom_site_refinement_flags_posn
Br4 Br 0.10467(3) 1.07579(2) 0.40257(3) 0.02408(9) Uani 1 1 d .
Br3 Br 0.12896(3) 0.56342(3) 0.26633(3) 0.02408(9) Uani 1 1 d .
Br2 Br 0.13619(3) 0.41026(3) 0.76154(3) 0.02676(10) Uani 1 1 d .
Br1 Br 0.11087(3) 0.91012(3) 0.91678(3) 0.03444(11) Uani 1 1 d .
O8 O 0.2268(2) 1.09284(17) 0.64340(17) 0.0231(5) Uani 1 1 d D
H8 H 0.1963 1.1435 0.6193 0.041(13) Uiso 1 1 d DR
O3 O 0.2527(2) 0.55287(18) 0.92645(19) 0.0262(5) Uani 1 1 d D
O4 O 0.2739(2) 0.39499(17) 0.63889(17) 0.0239(5) Uani 1 1 d D
H4 H 0.2302 0.3496 0.6186 0.061(17) Uiso 1 1 d DR
O7 O 0.2362(2) 0.94036(17) 0.34708(17) 0.0223(5) Uani 1 1 d D
O6 O 0.2525(2) 0.75654(16) 0.30339(17) 0.0256(5) Uani 1 1 d D
H6 H 0.2173 0.7534 0.2382 0.09(2) Uiso 1 1 d DR
O5 O 0.2551(2) 0.45415(17) 0.45623(17) 0.0235(5) Uani 1 1 d D
O1 O 0.2140(2) 1.02924(18) 0.8141(2) 0.0281(5) Uani 1 1 d D
O2 O 0.2615(2) 0.73463(16) 0.99537(19) 0.0248(5) Uani 1 1 d D
H2 H 0.2255 0.7382 1.0316 0.12(3) Uiso 1 1 d DR
O9 O -0.13574(18) 0.74435(16) 0.42570(18) 0.0231(5) Uani 1 1 d .
O10 O 0.1566(2) 0.74336(18) 0.10528(17) 0.0262(5) Uani 1 1 d .
N2 N 0.0524(2) 0.7430(2) 0.0775(2) 0.0270(6) Uani 1 1 d .
C10 C 0.3917(3) 0.6033(2) 0.8762(2) 0.0164(6) Uani 1 1 d .
O11 O 0.6557(2) 0.7698(2) 0.7995(2) 0.0359(6) Uani 1 1 d .
C3 C 0.2381(3) 0.8834(2) 0.9023(3) 0.0219(7) Uani 1 1 d .
C7 C 0.4382(3) 0.6782(2) 0.9630(2) 0.0174(6) Uani 1 1 d .
H7A H 0.4204 0.6571 1.0185 0.021 Uiso 1 1 calc R
N1 N -0.0358(2) 0.73095(19) 0.4976(2) 0.0213(6) Uani 1 1 d .
C28 C 0.3728(3) 0.9001(2) 0.5186(2) 0.0159(6) Uani 1 1 d .
C9 C 0.6063(3) 0.7492(3) 1.1067(3) 0.0286(8) Uani 1 1 d .
H9A H 0.5828 0.8140 1.0884 0.043 Uiso 1 1 calc GR
H9B H 0.6833 0.7473 1.1374 0.043 Uiso 1 1 calc GR
H9C H 0.5814 0.7265 1.1554 0.043 Uiso 1 1 calc GR
C17 C 0.5672(3) 0.5163(2) 0.7014(2) 0.0196(6) Uani 1 1 d .
H17A H 0.5941 0.5101 0.6494 0.024 Uiso 1 1 calc R
H17B H 0.5877 0.5794 0.7338 0.024 Uiso 1 1 calc R
C50 C -0.0093(3) 0.6745(3) 0.0130(3) 0.0346(9) Uani 1 1 d .
C25 C 0.4273(3) 0.8293(2) 0.4741(2) 0.0162(6) Uani 1 1 d .
H25 H 0.4040 0.8467 0.4015 0.019 Uiso 1 1 calc R
C27 C 0.6002(3) 0.7750(3) 0.4705(3) 0.0252(7) Uani 1 1 d .
H27A H 0.5705 0.7918 0.3987 0.038 Uiso 1 1 calc GR
H27B H 0.5851 0.7086 0.4761 0.038 Uiso 1 1 calc GR
H27C H 0.6765 0.7852 0.5018 0.038 Uiso 1 1 calc GR
C29 C 0.2811(3) 0.9494(2) 0.4527(2) 0.0170(6) Uani 1 1 d .
C23 C 0.3856(3) 0.7285(2) 0.4723(2) 0.0158(6) Uani 1 1 d .
C30 C 0.2323(3) 1.0135(2) 0.4948(2) 0.0183(6) Uani 1 1 d .
C22 C 0.2970(3) 0.6953(2) 0.3840(2) 0.0171(6) Uani 1 1 d .
C15 C 0.4337(3) 0.5894(2) 0.8045(2) 0.0170(6) Uani 1 1 d .
H15 H 0.4907 0.6283 0.8102 0.020 Uiso 1 1 calc R
C8 C 0.5608(3) 0.6852(2) 1.0096(2) 0.0199(6) Uani 1 1 d .
H8A H 0.5909 0.6214 1.0270 0.024 Uiso 1 1 calc R
H8B H 0.5816 0.7110 0.9585 0.024 Uiso 1 1 calc R
C11 C 0.3028(3) 0.5465(2) 0.8632(2) 0.0185(6) Uani 1 1 d .
C21 C 0.2545(2) 0.6043(2) 0.3833(2) 0.0183(6) Uani 1 1 d .
C1 C 0.3649(3) 0.9266(2) 0.8357(2) 0.0167(6) Uani 1 1 d .
C5 C 0.3820(3) 0.7746(2) 0.9258(2) 0.0171(6) Uani 1 1 d .
C33 C 0.4110(3) 0.9163(2) 0.6252(2) 0.0172(6) Uani 1 1 d .
H33 H 0.4706 0.8821 0.6697 0.021 Uiso 1 1 calc R
C18 C 0.6183(3) 0.4394(3) 0.7834(3) 0.0286(8) Uani 1 1 d .
H18A H 0.5947 0.3770 0.7524 0.043 Uiso 1 1 calc GR
H18B H 0.5973 0.4493 0.8384 0.043 Uiso 1 1 calc GR
H18C H 0.6950 0.4438 0.8109 0.043 Uiso 1 1 calc GR
C36 C 0.5787(3) 1.0846(3) 0.8004(3) 0.0261(7) Uani 1 1 d .
H36A H 0.5599 1.0735 0.7282 0.039 Uiso 1 1 calc GR
H36B H 0.6554 1.0862 0.8389 0.039 Uiso 1 1 calc GR
H36C H 0.5497 1.1449 0.8090 0.039 Uiso 1 1 calc GR
C24 C 0.4299(2) 0.6668(2) 0.5570(2) 0.0163(6) Uani 1 1 d .
H24 H 0.4881 0.6887 0.6167 0.020 Uiso 1 1 calc R
C35 C 0.5328(3) 1.0038(2) 0.8401(2) 0.0197(6) Uani 1 1 d .
H35A H 0.5558 1.0133 0.9139 0.024 Uiso 1 1 calc R
H35B H 0.5614 0.9430 0.8300 0.024 Uiso 1 1 calc R
C19 C 0.3908(3) 0.5739(2) 0.5559(2) 0.0155(6) Uani 1 1 d .
C42 C 0.1669(3) 0.7052(3) 0.6507(3) 0.0430(10) Uani 1 1 d .
H42 H 0.2360 0.6971 0.7028 0.052 Uiso 1 1 calc R
C32 C 0.3646(3) 0.9807(2) 0.6679(2) 0.0171(6) Uani 1 1 d .
C39 C 0.7901(4) 0.8892(3) 0.8321(3) 0.0399(10) Uani 1 1 d .
H39A H 0.7609 0.9178 0.8755 0.060 Uiso 1 1 calc GR
H39B H 0.7780 0.9308 0.7752 0.060 Uiso 1 1 calc GR
H39C H 0.8658 0.8799 0.8718 0.060 Uiso 1 1 calc GR
C26 C 0.5504(3) 0.8374(2) 0.5260(2) 0.0199(6) Uani 1 1 d .
H26A H 0.5713 0.9038 0.5257 0.024 Uiso 1 1 calc R
H26B H 0.5777 0.8179 0.5976 0.024 Uiso 1 1 calc R
C34 C 0.4092(3) 0.9989(2) 0.7850(2) 0.0171(6) Uani 1 1 d .
H34 H 0.3834 1.0622 0.7943 0.020 Uiso 1 1 calc R
C12 C 0.2622(3) 0.4785(2) 0.7831(2) 0.0188(6) Uani 1 1 d .
C31 C 0.2733(3) 1.0309(2) 0.6003(2) 0.0182(6) Uani 1 1 d .
C46 C 0.0138(4) 0.8139(3) 0.1207(3) 0.0400(10) Uani 1 1 d .
H46 H 0.0594 0.8617 0.1632 0.048 Uiso 1 1 calc R
C14 C 0.3952(2) 0.5209(2) 0.7250(2) 0.0149(6) Uani 1 1 d .
C51 C 0.0411(4) 0.6093(3) -0.0336(3) 0.0422(10) Uani 1 1 d .
H51A H 0.0649 0.6451 -0.0765 0.063 Uiso 1 1 calc GR
H51B H -0.0100 0.5613 -0.0750 0.063 Uiso 1 1 calc GR
H51C H 0.1014 0.5788 0.0202 0.063 Uiso 1 1 calc GR
C40 C -0.0212(3) 0.6828(3) 0.5846(3) 0.0286(8) Uani 1 1 d .
H40 H -0.0804 0.6587 0.5916 0.034 Uiso 1 1 calc R
C13 C 0.3089(3) 0.4632(2) 0.7157(2) 0.0175(6) Uani 1 1 d .
C49 C -0.1179(4) 0.6726(4) -0.0072(3) 0.0437(10) Uani 1 1 d .
H49 H -0.1633 0.6249 -0.0499 0.052 Uiso 1 1 calc R
C2 C 0.2715(3) 0.9471(2) 0.8486(2) 0.0199(7) Uani 1 1 d .
C6 C 0.4150(3) 0.8392(2) 0.8723(2) 0.0173(6) Uani 1 1 d .
H6A H 0.4738 0.8232 0.8603 0.021 Uiso 1 1 calc R
C37 C 0.7855(4) 0.7316(4) 0.7373(3) 0.0433(10) Uani 1 1 d .
H37A H 0.7393 0.6774 0.7057 0.065 Uiso 1 1 calc GR
H37B H 0.8543 0.7097 0.7869 0.065 Uiso 1 1 calc GR
H37C H 0.7942 0.7677 0.6848 0.065 Uiso 1 1 calc GR
C16 C 0.4446(3) 0.5078(2) 0.6486(2) 0.0161(6) Uani 1 1 d .
H16 H 0.4277 0.4418 0.6213 0.019 Uiso 1 1 calc R
C4 C 0.2932(3) 0.7981(2) 0.9427(2) 0.0191(6) Uani 1 1 d .
C43 C 0.1507(3) 0.7529(3) 0.5613(3) 0.0351(9) Uani 1 1 d .
H43 H 0.2094 0.7770 0.5536 0.042 Uiso 1 1 calc R
C20 C 0.3003(3) 0.5433(2) 0.4672(2) 0.0179(6) Uani 1 1 d .
C44 C 0.0482(3) 0.7653(3) 0.4831(3) 0.0260(7) Uani 1 1 d .
C48 C -0.1565(4) 0.7414(4) 0.0363(3) 0.0419(10) Uani 1 1 d .
H48 H -0.2287 0.7397 0.0223 0.050 Uiso 1 1 calc R
C41 C 0.0795(4) 0.6696(3) 0.6619(3) 0.0388(10) Uani 1 1 d .
H41 H 0.0892 0.6369 0.7214 0.047 Uiso 1 1 calc R
C45 C 0.0232(3) 0.8160(3) 0.3847(3) 0.0339(8) Uani 1 1 d .
H45A H -0.0108 0.8760 0.3850 0.051 Uiso 1 1 calc GR
H45B H -0.0241 0.7769 0.3271 0.051 Uiso 1 1 calc GR
H45C H 0.0885 0.8278 0.3785 0.051 Uiso 1 1 calc GR
C38 C 0.7366(3) 0.7945(3) 0.7911(3) 0.0325(8) Uani 1 1 d .
C47 C -0.0923(4) 0.8128(4) 0.1000(3) 0.0497(13) Uani 1 1 d .
H47 H -0.1202 0.8593 0.1284 0.060 Uiso 1 1 calc R
H3 H 0.261(4) 0.6078(19) 0.953(3) 0.043(14) Uiso 1 1 d D
H5 H 0.271(4) 0.433(3) 0.515(2) 0.045(14) Uiso 1 1 d D
H7 H 0.245(4) 0.8837(18) 0.332(4) 0.042(13) Uiso 1 1 d D
H1 H 0.219(4) 1.044(4) 0.759(3) 0.057(16) Uiso 1 1 d D

loop_
_atom_site_aniso_label
_atom_site_aniso_U_11
_atom_site_aniso_U_22
_atom_site_aniso_U_33
_atom_site_aniso_U_23
_atom_site_aniso_U_13
_atom_site_aniso_U_12
Br4 0.02483(18) 0.02327(18) 0.01960(17) 0.00185(13) 0.00545(14) 0.00706(14)
Br3 0.02107(17) 0.02748(19) 0.01833(16) -0.00261(13) 0.00371(14) -0.00527(13)
Br2 0.02834(19) 0.02802(19) 0.03129(19) -0.00631(14) 0.02007(16) -0.01128(14)
Br1 0.0325(2) 0.0368(2) 0.0478(2) 0.01543(17) 0.02984(19) 0.01379(17)
O8 0.0316(13) 0.0216(12) 0.0181(11) 0.0037(9) 0.0127(10) 0.0119(10)
O3 0.0350(14) 0.0274(13) 0.0280(13) -0.0052(10) 0.0249(11) -0.0056(11)
O4 0.0310(13) 0.0240(12) 0.0226(11) -0.0091(9) 0.0174(10) -0.0135(10)
O7 0.0300(13) 0.0202(12) 0.0145(11) -0.0009(9) 0.0077(10) 0.0032(10)
O6 0.0366(14) 0.0198(12) 0.0125(11) 0.0002(9) 0.0034(10) 0.0019(10)
O5 0.0307(13) 0.0205(12) 0.0177(11) -0.0012(9) 0.0092(10) -0.0093(10)
O1 0.0337(14) 0.0273(13) 0.0317(13) 0.0104(10) 0.0218(12) 0.0124(11)
O2 0.0351(14) 0.0193(12) 0.0322(13) 0.0064(10) 0.0259(11) 0.0040(10)
O9 0.0211(12) 0.0166(11) 0.0263(12) 0.0010(9) 0.0054(10) 0.0012(9)
O10 0.0259(13) 0.0364(14) 0.0184(11) 0.0005(10) 0.0118(10) 0.0026(10)
N2 0.0280(16) 0.0358(17) 0.0203(14) 0.0102(12) 0.0130(13) 0.0078(13)
C10 0.0212(16) 0.0142(14) 0.0143(14) 0.0038(11) 0.0080(12) 0.0028(12)
O11 0.0299(14) 0.0463(16) 0.0289(14) 0.0021(12) 0.0104(12) -0.0024(12)
C3 0.0213(16) 0.0253(17) 0.0224(16) -0.0011(13) 0.0126(14) 0.0025(13)
C7 0.0236(16) 0.0174(15) 0.0134(14) 0.0016(12) 0.0099(13) 0.0003(13)
N1 0.0214(14) 0.0179(13) 0.0228(14) 0.0000(11) 0.0079(12) 0.0006(11)
C28 0.0214(15) 0.0133(14) 0.0156(14) 0.0001(11) 0.0106(13) -0.0037(12)
C9 0.0260(18) 0.034(2) 0.0204(16) -0.0077(14) 0.0054(14) 0.0013(15)
C17 0.0216(16) 0.0219(16) 0.0193(15) 0.0024(12) 0.0126(13) 0.0027(13)
C50 0.031(2) 0.048(2) 0.0229(18) 0.0122(16) 0.0093(16) -0.0033(17)
C25 0.0211(16) 0.0149(15) 0.0139(14) 0.0016(11) 0.0089(12) 0.0011(12)
C27 0.0252(17) 0.0279(18) 0.0263(17) 0.0007(14) 0.0148(15) 0.0012(14)
C29 0.0228(16) 0.0162(15) 0.0131(14) 0.0008(11) 0.0088(13) -0.0034(12)
C23 0.0210(15) 0.0156(15) 0.0145(14) -0.0010(11) 0.0112(12) 0.0007(12)
C30 0.0180(15) 0.0154(15) 0.0192(15) 0.0037(12) 0.0060(13) 0.0022(12)
C22 0.0211(16) 0.0166(15) 0.0144(14) -0.0006(11) 0.0084(13) 0.0030(12)
C15 0.0184(15) 0.0163(15) 0.0173(15) 0.0025(12) 0.0088(13) 0.0008(12)
C8 0.0204(16) 0.0214(16) 0.0156(15) -0.0010(12) 0.0058(13) 0.0018(13)
C11 0.0218(16) 0.0202(16) 0.0171(15) 0.0030(12) 0.0118(13) 0.0044(13)
C21 0.0155(15) 0.0242(16) 0.0143(14) -0.0060(12) 0.0060(12) -0.0029(12)
C1 0.0206(15) 0.0189(15) 0.0121(14) -0.0027(11) 0.0086(12) -0.0018(12)
C5 0.0210(16) 0.0170(15) 0.0123(14) -0.0029(11) 0.0064(12) -0.0005(12)
C33 0.0192(15) 0.0160(15) 0.0162(14) 0.0031(12) 0.0076(12) -0.0014(12)
C18 0.0279(18) 0.033(2) 0.0280(18) 0.0074(15) 0.0151(15) 0.0091(15)
C36 0.0298(18) 0.0264(18) 0.0256(17) -0.0001(14) 0.0153(15) -0.0056(14)
C24 0.0161(15) 0.0199(15) 0.0129(14) -0.0003(11) 0.0065(12) 0.0008(12)
C35 0.0224(16) 0.0202(16) 0.0151(15) -0.0008(12) 0.0070(13) -0.0032(13)
C19 0.0206(15) 0.0189(15) 0.0122(14) -0.0020(11) 0.0120(12) 0.0000(12)
C42 0.032(2) 0.055(3) 0.037(2) 0.013(2) 0.0098(18) 0.0107(19)
C32 0.0217(16) 0.0148(15) 0.0154(15) 0.0015(11) 0.0086(13) -0.0024(12)
C39 0.039(2) 0.040(2) 0.040(2) 0.0117(18) 0.0161(19) -0.0012(18)
C26 0.0214(16) 0.0203(16) 0.0205(15) 0.0001(12) 0.0114(13) -0.0025(13)
C34 0.0219(16) 0.0143(14) 0.0160(14) 0.0001(11) 0.0093(13) 0.0022(12)
C12 0.0219(16) 0.0177(15) 0.0195(15) 0.0032(12) 0.0114(13) -0.0006(12)
C31 0.0239(16) 0.0133(14) 0.0214(15) -0.0006(12) 0.0135(13) 0.0005(12)
C46 0.049(3) 0.050(3) 0.029(2) 0.0163(18) 0.0240(19) 0.019(2)
C14 0.0193(15) 0.0135(14) 0.0144(14) 0.0030(11) 0.0095(12) 0.0039(12)
C51 0.043(2) 0.041(2) 0.036(2) -0.0039(18) 0.0121(19) -0.0061(19)
C40 0.033(2) 0.0272(18) 0.0302(19) 0.0093(15) 0.0179(16) 0.0038(15)
C13 0.0233(16) 0.0158(15) 0.0143(14) 0.0012(11) 0.0090(13) 0.0007(12)
C49 0.040(2) 0.059(3) 0.029(2) 0.0136(19) 0.0115(18) 0.002(2)
C2 0.0248(17) 0.0206(16) 0.0153(14) 0.0011(12) 0.0097(13) 0.0048(13)
C6 0.0186(15) 0.0210(16) 0.0131(14) -0.0022(12) 0.0076(12) -0.0001(12)
C37 0.044(2) 0.056(3) 0.033(2) 0.0055(19) 0.0202(19) 0.008(2)
C16 0.0216(16) 0.0140(14) 0.0149(14) -0.0014(11) 0.0101(13) -0.0012(12)
C4 0.0237(16) 0.0177(15) 0.0184(15) -0.0019(12) 0.0117(13) -0.0020(13)
C43 0.0258(19) 0.040(2) 0.037(2) 0.0060(17) 0.0118(17) -0.0025(16)
C20 0.0200(15) 0.0195(16) 0.0199(15) -0.0028(12) 0.0139(13) -0.0012(12)
C44 0.0256(18) 0.0244(18) 0.0302(18) -0.0009(14) 0.0143(15) -0.0025(14)
C48 0.034(2) 0.064(3) 0.032(2) 0.019(2) 0.0178(18) 0.011(2)
C41 0.044(2) 0.042(2) 0.029(2) 0.0161(17) 0.0147(18) 0.0111(19)
C45 0.035(2) 0.037(2) 0.0285(19) 0.0025(16) 0.0131(17) -0.0084(17)
C38 0.032(2) 0.039(2) 0.0216(17) 0.0116(15) 0.0076(16) 0.0065(17)
C47 0.057(3) 0.067(3) 0.039(2) 0.022(2) 0.033(2) 0.031(3)

loop_
_atom_type_symbol
_atom_type_description
_atom_type_scat_dispersion_real
_atom_type_scat_dispersion_imag
_atom_type_scat_source
C C 0.0181 0.0091 'International Tables Vol C Tables 4.2.6.8 and 6.1.1.4'
H H 0.0000 0.0000 'International Tables Vol C Tables 4.2.6.8 and 6.1.1.4'
Br Br -0.6763 1.2805 'International Tables Vol C Tables 4.2.6.8 and 6.1.1.4'
N N 0.0311 0.0180 'International Tables Vol C Tables 4.2.6.8 and 6.1.1.4'
O O 0.0492 0.0322 'International Tables Vol C Tables 4.2.6.8 and 6.1.1.4'

loop_
_exptl_crystal_face_index_h
_exptl_crystal_face_index_k
_exptl_crystal_face_index_l
_exptl_crystal_face_perp_dist
_exptl_oxdiff_crystal_face_indexfrac_h
_exptl_oxdiff_crystal_face_indexfrac_k
_exptl_oxdiff_crystal_face_indexfrac_l
_exptl_oxdiff_crystal_face_x
_exptl_oxdiff_crystal_face_y
_exptl_oxdiff_crystal_face_z
1 0 8 0.0446 1.0000 0.0000 8.0000 -0.5240 0.2203 0.8418
-1 0 -8 0.0391 -1.0000 -0.0000 -8.0000 0.5240 -0.2203 -0.8418
-1 -9 -2 0.0415 -1.0000 -9.0000 -2.0000 0.9505 -0.3328 0.2930
1 9 -1 0.0571 1.0000 9.0000 -1.0000 -0.7558 0.2932 -0.5913
-9 0 6 0.0354 -9.0000 0.0000 6.0000 -0.3459 -0.9510 0.1786
8 1 -7 0.0317 8.0000 1.0000 -7.0000 0.3250 0.8446 -0.3842
4 -5 4 0.0433 4.0000 -5.0000 4.0000 0.1743 0.4042 0.8825
-5 5 -4 0.0500 -5.0000 5.0000 -4.0000 -0.1695 -0.5187 -0.9289
0 -2 -8 0.0278 -0.0000 -2.0000 -8.0000 0.7005 -0.1485 -0.6758
4 2 6 0.0397 4.0000 2.0000 6.0000 -0.5900 0.5799 0.6627
7 0 2 0.0191 7.0000 0.0000 2.0000 -0.1636 0.8278 0.5239
-7 -1 -1 0.0293 -7.0000 -1.0000 -1.0000 0.1894 -0.8359 -0.3647

loop_
_geom_angle_atom_site_label_1
_geom_angle_atom_site_label_2
_geom_angle_atom_site_label_3
_geom_angle
C31 O8 H8 127.3
C11 O3 H3 110(3)
C13 O4 H4 138.5
C29 O7 H7 108(3)
C22 O6 H6 138.2
C20 O5 H5 108(4)
C2 O1 H1 107(4)
C4 O2 H2 135.4
O10 N2 C50 119.6(3)
O10 N2 C46 116.9(3)
C50 N2 C46 123.5(4)
C15 C10 C7 121.7(3)
C15 C10 C11 117.0(3)
C11 C10 C7 121.3(3)
C2 C3 Br1 119.1(2)
C2 C3 C4 121.9(3)
C4 C3 Br1 119.0(3)
C10 C7 H7A 106.7
C10 C7 C8 112.9(3)
C10 C7 C5 109.8(2)
C8 C7 H7A 106.7
C8 C7 C5 113.5(3)
C5 C7 H7A 106.7
O9 N1 C40 118.3(3)
O9 N1 C44 120.0(3)
C44 N1 C40 121.7(3)
C29 C28 C25 120.4(3)
C33 C28 C25 121.8(3)
C33 C28 C29 117.8(3)
H9A C9 H9B 109.5
H9A C9 H9C 109.5
H9B C9 H9C 109.5
C8 C9 H9A 109.5
C8 C9 H9B 109.5
C8 C9 H9C 109.5
H17A C17 H17B 107.9
C18 C17 H17A 109.3
C18 C17 H17B 109.3
C18 C17 C16 111.8(3)
C16 C17 H17A 109.3
C16 C17 H17B 109.3
N2 C50 C51 117.3(4)
N2 C50 C49 117.3(4)
C49 C50 C51 125.4(4)
C28 C25 H25 106.2
C28 C25 C26 113.6(3)
C23 C25 C28 110.1(2)
C23 C25 H25 106.2
C23 C25 C26 113.8(3)
C26 C25 H25 106.2
H27A C27 H27B 109.5
H27A C27 H27C 109.5
H27B C27 H27C 109.5
C26 C27 H27A 109.5
C26 C27 H27B 109.5
C26 C27 H27C 109.5
O7 C29 C28 123.5(3)
O7 C29 C30 117.0(3)
C28 C29 C30 119.5(3)
C22 C23 C25 119.2(3)
C22 C23 C24 117.8(3)
C24 C23 C25 123.0(3)
C29 C30 Br4 118.2(2)
C31 C30 Br4 120.0(2)
C31 C30 C29 121.8(3)
O6 C22 C23 117.4(3)
O6 C22 C21 122.8(3)
C21 C22 C23 119.7(3)
C10 C15 H15 118.1
C14 C15 C10 123.8(3)
C14 C15 H15 118.1
C7 C8 H8A 109.3
C7 C8 H8B 109.3
C9 C8 C7 111.6(3)
C9 C8 H8A 109.3
C9 C8 H8B 109.3
H8A C8 H8B 108.0
O3 C11 C10 123.6(3)
O3 C11 C12 116.4(3)
C12 C11 C10 120.0(3)
C22 C21 Br3 119.3(2)
C20 C21 Br3 118.8(2)
C20 C21 C22 121.9(3)
C2 C1 C34 120.7(3)
C6 C1 C34 121.8(3)
C6 C1 C2 117.4(3)
C6 C5 C7 122.0(3)
C6 C5 C4 118.2(3)
C4 C5 C7 119.8(3)
C28 C33 H33 118.4
C32 C33 C28 123.3(3)
C32 C33 H33 118.4
C17 C18 H18A 109.5
C17 C18 H18B 109.5
C17 C18 H18C 109.5
H18A C18 H18B 109.5
H18A C18 H18C 109.5
H18B C18 H18C 109.5
H36A C36 H36B 109.5
H36A C36 H36C 109.5
H36B C36 H36C 109.5
C35 C36 H36A 109.5
C35 C36 H36B 109.5
C35 C36 H36C 109.5
C23 C24 H24 118.4
C19 C24 C23 123.1(3)
C19 C24 H24 118.4
C36 C35 H35A 109.0
C36 C35 H35B 109.0
C36 C35 C34 112.7(3)
H35A C35 H35B 107.8
C34 C35 H35A 109.0
C34 C35 H35B 109.0
C24 C19 C16 121.2(3)
C24 C19 C20 117.9(3)
C20 C19 C16 120.9(3)
C43 C42 H42 120.3
C43 C42 C41 119.3(4)
C41 C42 H42 120.3
C33 C32 C34 122.5(3)
C33 C32 C31 118.1(3)
C31 C32 C34 119.4(3)
H39A C39 H39B 109.5
H39A C39 H39C 109.5
H39B C39 H39C 109.5
C38 C39 H39A 109.5
C38 C39 H39B 109.5
C38 C39 H39C 109.5
C25 C26 H26A 109.3
C25 C26 H26B 109.3
C27 C26 C25 111.7(3)
C27 C26 H26A 109.3
C27 C26 H26B 109.3
H26A C26 H26B 107.9
C1 C34 C35 111.6(2)
C1 C34 C32 111.6(3)
C1 C34 H34 106.6
C35 C34 H34 106.6
C32 C34 C35 113.2(3)
C32 C34 H34 106.6
C11 C12 Br2 118.8(2)
C11 C12 C13 121.7(3)
C13 C12 Br2 119.4(2)
O8 C31 C30 122.9(3)
O8 C31 C32 117.7(3)
C30 C31 C32 119.4(3)
N2 C46 H46 120.4
C47 C46 N2 119.1(5)
C47 C46 H46 120.4
C15 C14 C13 118.1(3)
C15 C14 C16 121.9(3)
C13 C14 C16 120.0(3)
C50 C51 H51A 109.5
C50 C51 H51B 109.5
C50 C51 H51C 109.5
H51A C51 H51B 109.5
H51A C51 H51C 109.5
H51B C51 H51C 109.5
N1 C40 H40 119.7
N1 C40 C41 120.5(4)
C41 C40 H40 119.7
O4 C13 C12 123.3(3)
O4 C13 C14 117.3(3)
C12 C13 C14 119.3(3)
C50 C49 H49 120.2
C48 C49 C50 119.6(5)
C48 C49 H49 120.2
O1 C2 C3 117.6(3)
O1 C2 C1 123.0(3)
C3 C2 C1 119.3(3)
C1 C6 H6A 118.2
C5 C6 C1 123.7(3)
C5 C6 H6A 118.2
H37A C37 H37B 109.5
H37A C37 H37C 109.5
H37B C37 H37C 109.5
C38 C37 H37A 109.5
C38 C37 H37B 109.5
C38 C37 H37C 109.5
C17 C16 C19 113.6(3)
C17 C16 C14 112.6(3)
C17 C16 H16 106.5
C19 C16 C14 110.7(2)
C19 C16 H16 106.5
C14 C16 H16 106.5
O2 C4 C3 122.7(3)
O2 C4 C5 117.9(3)
C5 C4 C3 119.3(3)
C42 C43 H43 119.6
C42 C43 C44 120.9(4)
C44 C43 H43 119.6
O5 C20 C21 116.9(3)
O5 C20 C19 123.5(3)
C21 C20 C19 119.6(3)
N1 C44 C43 118.2(3)
N1 C44 C45 117.3(3)
C43 C44 C45 124.5(3)
C49 C48 H48 119.0
C49 C48 C47 122.1(4)
C47 C48 H48 119.0
C42 C41 H41 120.3
C40 C41 C42 119.3(4)
C40 C41 H41 120.3
C44 C45 H45A 109.5
C44 C45 H45B 109.5
C44 C45 H45C 109.5
H45A C45 H45B 109.5
H45A C45 H45C 109.5
H45B C45 H45C 109.5
O11 C38 C39 121.8(4)
O11 C38 C37 121.5(4)
C39 C38 C37 116.7(4)
C46 C47 C48 118.3(4)
C46 C47 H47 120.8
C48 C47 H47 120.8

loop_
_geom_bond_atom_site_label_1
_geom_bond_atom_site_label_2
_geom_bond_distance
Br4 C30 1.902(3)
Br3 C21 1.893(3)
Br2 C12 1.888(3)
Br1 C3 1.898(3)
O8 H8 0.8221
O8 C31 1.368(4)
O3 C11 1.364(4)
O3 H3 0.835(19)
O4 H4 0.8307
O4 C13 1.361(4)
O7 C29 1.366(4)
O7 H7 0.840(19)
O6 H6 0.8454
O6 C22 1.360(4)
O5 C20 1.366(4)
O5 H5 0.834(19)
O1 C2 1.364(4)
O1 H1 0.84(2)
O2 H2 0.8640
O2 C4 1.361(4)
O9 N1 1.331(4)
O10 N2 1.319(4)
N2 C50 1.335(5)
N2 C46 1.383(5)
C10 C7 1.521(4)
C10 C15 1.395(4)
C10 C11 1.404(5)
O11 C38 1.227(5)
C3 C2 1.386(5)
C3 C4 1.403(5)
C7 H7A 0.9800
C7 C8 1.531(4)
C7 C5 1.533(4)
N1 C40 1.361(5)
N1 C44 1.356(5)
C28 C25 1.534(4)
C28 C29 1.396(4)
C28 C33 1.396(4)
C9 H9A 0.9600
C9 H9B 0.9600
C9 H9C 0.9600
C9 C8 1.525(4)
C17 H17A 0.9700
C17 H17B 0.9700
C17 C18 1.530(4)
C17 C16 1.531(4)
C50 C51 1.464(6)
C50 C49 1.402(6)
C25 H25 0.9800
C25 C23 1.514(4)
C25 C26 1.537(4)
C27 H27A 0.9600
C27 H27B 0.9600
C27 H27C 0.9600
C27 C26 1.523(5)
C29 C30 1.399(5)
C23 C22 1.396(4)
C23 C24 1.402(4)
C30 C31 1.382(5)
C22 C21 1.395(5)
C15 H15 0.9300
C15 C14 1.389(4)
C8 H8A 0.9700
C8 H8B 0.9700
C11 C12 1.391(5)
C21 C20 1.390(5)
C1 C34 1.526(4)
C1 C2 1.413(5)
C1 C6 1.392(5)
C5 C6 1.390(5)
C5 C4 1.392(5)
C33 H33 0.9300
C33 C32 1.386(5)
C18 H18A 0.9600
C18 H18B 0.9600
C18 H18C 0.9600
C36 H36A 0.9600
C36 H36B 0.9600
C36 H36C 0.9600
C36 C35 1.525(4)
C24 H24 0.9300
C24 C19 1.400(4)
C35 H35A 0.9700
C35 H35B 0.9700
C35 C34 1.541(4)
C19 C16 1.531(4)
C19 C20 1.401(5)
C42 H42 0.9300
C42 C43 1.381(6)
C42 C41 1.381(6)
C32 C34 1.531(4)
C32 C31 1.406(5)
C39 H39A 0.9600
C39 H39B 0.9600
C39 H39C 0.9600
C39 C38 1.492(6)
C26 H26A 0.9700
C26 H26B 0.9700
C34 H34 0.9800
C12 C13 1.393(5)
C46 H46 0.9300
C46 C47 1.366(7)
C14 C13 1.395(5)
C14 C16 1.532(4)
C51 H51A 0.9600
C51 H51B 0.9600
C51 H51C 0.9600
C40 H40 0.9300
C40 C41 1.366(6)
C49 H49 0.9300
C49 C48 1.365(7)
C6 H6A 0.9300
C37 H37A 0.9600
C37 H37B 0.9600
C37 H37C 0.9600
C37 C38 1.503(6)
C16 H16 0.9800
C43 H43 0.9300
C43 C44 1.385(5)
C44 C45 1.487(5)
C48 H48 0.9300
C48 C47 1.369(7)
C41 H41 0.9300
C45 H45A 0.9600
C45 H45B 0.9600
C45 H45C 0.9600
C47 H47 0.9300

loop_
_geom_hbond_atom_site_label_D
_geom_hbond_atom_site_label_H
_geom_hbond_atom_site_label_A
_geom_hbond_distance_DH
_geom_hbond_distance_HA
_geom_hbond_distance_DA
_geom_hbond_angle_DHA
_geom_hbond_site_symmetry_A
O8 H8 O9 0.82 1.76 2.586(3) 176.7 2_576
O4 H4 O9 0.83 1.75 2.585(3) 178.7 2_566
O6 H6 O10 0.85 1.72 2.560(3) 174.6 .
O2 H2 O10 0.86 1.70 2.569(3) 178.6 1_556
O3 H3 O2 0.835(19) 1.86(2) 2.686(3) 171(5) .
O5 H5 O4 0.834(19) 1.84(2) 2.659(3) 167(5) .
O7 H7 O6 0.840(19) 1.82(2) 2.659(3) 173(5) .
O1 H1 O8 0.84(2) 1.85(2) 2.692(3) 173(5) .
